data_7024316
loop_
_publ_author_name
'Kaiba, A.'
'Shepherd, H. J.'
'Fedaoui, D.'
'Rosa, P.'
'Goeta, A. E.'
'Rebbani, N.'
'L\'etard, J F'
'Guionneau, P.'

_publ_section_title
;
 Crystallographic elucidation of purely structural, thermal and
 light-induced spin transitions in an iron(II) binuclear complex.
;
_journal_issue 11
_journal_name_full 'Dalton transactions (Cambridge, England : 2003)'
_journal_page_first 2910
_journal_page_last 2918
_journal_paper_doi 10.1039/b914841h
_journal_volume 39
_journal_year 2010
_chemical_formula_moiety 'C36 H26 Fe2 N16 S4, 2(C H4 O)'
_chemical_formula_sum 'C38 H34 Fe2 N16 O2 S4'
_chemical_formula_weight 986.79
_space_group_IT_number 2
_symmetry_cell_setting triclinic
_symmetry_space_group_name_Hall '-P 1'
_symmetry_space_group_name_H-M 'P -1'
_atom_sites_solution_hydrogens geom
_atom_sites_solution_primary direct
_atom_sites_solution_secondary difmap
_audit_creation_method SHELXL-97
_cell_angle_alpha 72.1780(10)
_cell_angle_beta 89.9320(10)
_cell_angle_gamma 62.5580(10)
_cell_formula_units_Z 4
_cell_length_a 16.0463(14)
_cell_length_b 17.3628(16)
_cell_length_c 18.5495(17)
_cell_measurement_reflns_used 6591
_cell_measurement_temperature 30(2)
_cell_measurement_theta_max 55.792
_cell_measurement_theta_min 5.594
_cell_volume 4306.2(7)
_computing_cell_refinement 'SAINT (Bruker, 2001)'
_computing_data_collection 'SMART (Bruker, 2001)'
_computing_data_reduction 'SAINT (Bruker, 2001)'
_computing_structure_refinement 'SHELXL-97 (Sheldrick, 1997)'
_computing_structure_solution 'SHELXS-97 (Sheldrick, 1990)'
_diffrn_ambient_temperature 30(2)
_diffrn_measured_fraction_theta_full 0.973
_diffrn_measured_fraction_theta_max 0.861
_diffrn_measurement_device_type 'Bruker SMART 1K CCD area detector'
_diffrn_measurement_method \w-scans
_diffrn_radiation_monochromator graphite
_diffrn_radiation_source 'fine-focus sealed tube'
_diffrn_radiation_type MoK\a
_diffrn_radiation_wavelength 0.71073
_diffrn_reflns_av_R_equivalents 0.0292
_diffrn_reflns_av_sigmaI/netI 0.0509
_diffrn_reflns_limit_h_max 19
_diffrn_reflns_limit_h_min -20
_diffrn_reflns_limit_k_max 21
_diffrn_reflns_limit_k_min -21
_diffrn_reflns_limit_l_max 24
_diffrn_reflns_limit_l_min -24
_diffrn_reflns_number 29685
_diffrn_reflns_theta_full 25.00
_diffrn_reflns_theta_max 28.07
_diffrn_reflns_theta_min 2.40
_exptl_absorpt_coefficient_mu 0.924
_exptl_absorpt_correction_T_max 0.791
_exptl_absorpt_correction_T_min 0.721
_exptl_absorpt_correction_type multi-scan
_exptl_absorpt_process_details Sadabs_G.M.Sheldrick
_exptl_crystal_colour Dark_red
_exptl_crystal_density_diffrn 1.522
_exptl_crystal_density_meas ?
_exptl_crystal_density_method 'not measured'
_exptl_crystal_description Block
_exptl_crystal_F_000 2024
_exptl_crystal_size_max 0.4
_exptl_crystal_size_mid 0.3
_exptl_crystal_size_min 0.25
_refine_diff_density_max 1.353
_refine_diff_density_min -0.663
_refine_diff_density_rms 0.093
_refine_ls_extinction_method none
_refine_ls_goodness_of_fit_ref 1.030
_refine_ls_hydrogen_treatment constr
_refine_ls_matrix_type full
_refine_ls_number_parameters 987
_refine_ls_number_reflns 18027
_refine_ls_number_restraints 60
_refine_ls_restrained_S_all 1.029
_refine_ls_R_factor_all 0.0630
_refine_ls_R_factor_gt 0.0476
_refine_ls_shift/su_max 0.006
_refine_ls_shift/su_mean 0.001
_refine_ls_structure_factor_coef Fsqd
_refine_ls_weighting_details
;
calc w=1/[\s^2^(Fo^2^)+(0.0461P)^2^+5.3133P] where P=(Fo^2^+2Fc^2^)/3
;
_refine_ls_weighting_scheme calc
_refine_ls_wR_factor_gt 0.1088
_refine_ls_wR_factor_ref 0.1175
_reflns_number_gt 14786
_reflns_number_total 18032
_reflns_threshold_expression >2sigma(I)
_cod_data_source_file b914841h.txt
_cod_data_source_block 2504
_cod_depositor_comments
;
The following automatic conversions were performed:

'_symmetry_cell_setting' value 'Triclinic' changed to 'triclinic'
according to /home/saulius/struct/CIF-dictionaries/cif_core.dic
dictionary named 'cif_core.dic' version 2.4.2 from
2011-04-26.

'_exptl_absorpt_correction_type' value 'multi_scan'
changed to 'multi-scan' according to
/home/saulius/struct/CIF-dictionaries/cif_core.dic dictionary named
'cif_core.dic' version 2.4.2 from 2011-04-26.

Automatic conversion script
Id: cif_fix_values 1891 2012-01-12 08:04:46Z andrius 

The following automatic conversions were performed:

'_exptl_crystal_density_meas' value 'not measured' was changed to '?'
- the value is perceived as not measured.

Automatic conversion script
Id: cif_fix_values 3008 2015-01-20 13:52:24Z robertas 
;
_cod_original_sg_symbol_H-M P-1
_cod_original_formula_sum ' C38 H34 Fe2 N16 O2 S4'
_cod_database_code 7024316

loop_
_symmetry_equiv_pos_as_xyz
'x, y, z'
'-x, -y, -z'

loop_
_atom_site_label
_atom_site_type_symbol
_atom_site_fract_x
_atom_site_fract_y
_atom_site_fract_z
_atom_site_U_iso_or_equiv
_atom_site_adp_type
_atom_site_occupancy
_atom_site_symmetry_multiplicity
_atom_site_calc_flag
_atom_site_refinement_flags
Fe1 Fe -0.16160(7) 0.93182(5) 0.31403(5) 0.00970(17) Uani 1 1 d .
Fe2 Fe -0.33418(8) 1.05850(6) -0.32161(5) 0.01511(19) Uani 1 1 d .
S1A S -0.17214(16) 1.22269(13) 0.29914(8) 0.0202(3) Uani 1 1 d .
S1B S -0.41722(12) 1.38199(10) -0.40962(8) 0.0157(3) Uani 1 1 d .
S2A S -0.08002(12) 0.60620(10) 0.41466(8) 0.0156(3) Uani 1 1 d .
S2B S -0.34478(13) 0.77386(12) -0.29207(8) 0.0169(3) Uani 1 1 d .
N1A N -0.1079(3) 0.8782(3) 0.4352(2) 0.01389(15) Uani 1 1 d .
N1B N -0.3887(3) 1.1231(3) -0.4422(2) 0.01389(15) Uani 1 1 d .
N2A N -0.0046(3) 0.8667(3) 0.3248(2) 0.01389(15) Uani 1 1 d .
N2B N -0.2089(3) 1.0373(3) -0.3812(2) 0.01389(15) Uani 1 1 d .
N3A N -0.2882(3) 0.9632(3) 0.3718(2) 0.0112(7) Uani 1 1 d .
N3B N -0.4893(3) 1.1209(3) -0.3280(2) 0.01389(15) Uani 1 1 d .
N4A N -0.2075(3) 0.9650(3) 0.1924(2) 0.0118(9) Uani 1 1 d .
N4B N -0.2872(4) 1.0148(3) -0.2002(2) 0.0168(10) Uani 1 1 d .
N5A N -0.1751(3) 1.0633(3) 0.2946(2) 0.0174(8) Uani 1 1 d .
N5B N -0.3529(3) 1.1910(3) -0.3301(2) 0.01389(15) Uani 1 1 d .
N6A N -0.1420(4) 0.7952(3) 0.3366(3) 0.0167(8) Uani 1 1 d .
N6B N -0.3195(3) 0.9277(3) -0.3109(2) 0.01389(15) Uani 1 1 d .
N7A N 0.0629(4) 0.8433(3) 0.2802(3) 0.0141(10) Uani 1 1 d .
H7AN H 0.0511 0.8631 0.2297 0.017 Uiso 1 1 calc R
N7B N -0.1130(4) 0.9998(4) -0.3638(3) 0.0207(11) Uani 1 1 d .
H7BN H -0.0800 0.9683 -0.3171 0.025 Uiso 1 1 calc R
N8A N -0.3837(4) 1.0031(3) 0.3533(3) 0.0128(9) Uani 1 1 d .
H8AN H -0.4151 1.0294 0.3060 0.015 Uiso 1 1 calc R
N8B N -0.5560(4) 1.1389(4) -0.2824(3) 0.0201(11) Uani 1 1 d .
H8BN H -0.5432 1.1161 -0.2320 0.024 Uiso 1 1 calc R
C1A C -0.0389(5) 0.8030(4) 0.5897(3) 0.0144(11) Uani 1 1 d .
H1A H -0.0155 0.7786 0.6432 0.022 Uiso 1 1 calc R
C1B C -0.4621(5) 1.2127(4) -0.5943(3) 0.0185(13) Uani 1 1 d .
H1B H -0.4871 1.2431 -0.6476 0.028 Uiso 1 1 calc R
C2A C 0.0251(4) 0.7929(4) 0.5381(3) 0.0131(11) Uani 1 1 d .
H2A H 0.0917 0.7604 0.5558 0.020 Uiso 1 1 calc R
C2B C -0.3652(5) 1.1685(4) -0.5712(4) 0.0220(13) Uani 1 1 d .
H2B H -0.3234 1.1683 -0.6075 0.033 Uiso 1 1 calc R
C3A C -0.1363(4) 0.8480(4) 0.5644(3) 0.0119(11) Uani 1 1 d .
H3A H -0.1794 0.8533 0.6001 0.018 Uiso 1 1 calc R
C3B C -0.5258(5) 1.2143(4) -0.5414(3) 0.0195(13) Uani 1 1 d .
H3B H -0.5926 1.2460 -0.5585 0.029 Uiso 1 1 calc R
C4A C -0.0112(4) 0.8318(4) 0.4591(3) 0.0127(11) Uani 1 1 d .
C4B C -0.3299(5) 1.1234(4) -0.4917(3) 0.0168(12) Uani 1 1 d .
C5A C -0.1698(4) 0.8855(4) 0.4854(3) 0.0106(10) Uani 1 1 d .
C5B C -0.4883(5) 1.1684(4) -0.4639(3) 0.0176(13) Uani 1 1 d .
C6A C 0.0427(4) 0.8232(4) 0.3973(3) 0.0118(11) Uani 1 1 d .
C6B C -0.2321(5) 1.0771(4) -0.4569(3) 0.0172(12) Uani 1 1 d .
C7A C -0.2689(4) 0.9327(4) 0.4483(3) 0.0100(10) Uani 1 1 d .
C8A C 0.1410(4) 0.7721(4) 0.3977(3) 0.0137(11) Uani 1 1 d .
H8A H 0.1902 0.7358 0.4412 0.021 Uiso 1 1 calc R
C8B C -0.1460(5) 1.0650(4) -0.4878(3) 0.0229(14) Uani 1 1 d .
H8B H -0.1401 1.0863 -0.5402 0.034 Uiso 1 1 calc R
C9A C -0.3549(4) 0.9528(4) 0.4791(3) 0.0155(12) Uani 1 1 d .
H9A H -0.3619 0.9382 0.5317 0.023 Uiso 1 1 calc R
C9B C -0.6356(5) 1.2136(4) -0.3980(3) 0.0206(13) Uani 1 1 d .
H9B H -0.6855 1.2501 -0.4410 0.031 Uiso 1 1 calc R
C10A C 0.1508(4) 0.7857(4) 0.3225(3) 0.0139(11) Uani 1 1 d .
H10A H 0.2086 0.7597 0.3033 0.021 Uiso 1 1 calc R
C10B C -0.0758(5) 1.0168(4) -0.4265(3) 0.0182(12) Uani 1 1 d .
H10B H -0.0103 0.9982 -0.4280 0.027 Uiso 1 1 calc R
C11A C -0.4246(5) 0.9973(4) 0.4168(3) 0.0179(12) Uani 1 1 d .
H11A H -0.4908 1.0205 0.4178 0.027 Uiso 1 1 calc R
C11B C -0.6454(5) 1.1961(4) -0.3232(4) 0.0247(14) Uani 1 1 d .
H11B H -0.7030 1.2192 -0.3032 0.037 Uiso 1 1 calc R
C12A C -0.2055(4) 1.0343(4) 0.1362(3) 0.0144(11) Uani 1 1 d .
H12A H -0.1929 1.0768 0.1499 0.022 Uiso 1 1 calc R
C12B C -0.2354(4) 1.0480(4) -0.1755(3) 0.0191(11) Uani 1 1 d .
H12B H -0.2103 1.0796 -0.2123 0.029 Uiso 1 1 calc R
C13A C -0.2297(3) 0.9081(3) 0.1707(2) 0.0131(9) Uani 1 1 d .
H13A H -0.2331 0.8598 0.2098 0.020 Uiso 1 1 calc R
C13B C -0.3196(4) 0.9682(4) -0.1471(3) 0.0184(12) Uani 1 1 d .
H13B H -0.3539 0.9423 -0.1631 0.028 Uiso 1 1 calc R
C14A C -0.2213(4) 1.0466(4) 0.0580(3) 0.0135(11) Uani 1 1 d .
H14A H -0.2186 1.0961 0.0198 0.020 Uiso 1 1 calc R
C14B C -0.2173(4) 1.0381(3) -0.0994(3) 0.0166(10) Uani 1 1 d .
H14B H -0.1799 1.0617 -0.0845 0.025 Uiso 1 1 calc R
C15A C -0.2477(3) 0.9161(3) 0.0949(2) 0.0143(10) Uani 1 1 d .
H15A H -0.2644 0.8751 0.0828 0.021 Uiso 1 1 calc R
C15B C -0.3053(4) 0.9558(4) -0.0689(3) 0.0183(12) Uani 1 1 d .
H15B H -0.3297 0.9227 -0.0329 0.027 Uiso 1 1 calc R
C16A C -0.2411(4) 0.9851(4) 0.0369(3) 0.0131(11) Uani 1 1 d .
C16B C -0.2546(5) 0.9931(4) -0.0449(3) 0.0162(12) Uani 1 1 d .
C17A C -0.1726(4) 1.1299(4) 0.2963(3) 0.0121(2) Uani 1 1 d .
C17B C -0.3825(4) 1.2714(4) -0.3644(3) 0.0121(2) Uani 1 1 d .
C18A C -0.1145(4) 0.7174(4) 0.3693(3) 0.0121(2) Uani 1 1 d .
C18B C -0.3304(4) 0.8629(4) -0.3024(3) 0.0121(2) Uani 1 1 d .
Fe3 Fe 0.27601(7) 0.56241(7) -0.82081(5) 0.01101(17) Uani 1 1 d .
Fe4 Fe 0.23288(7) 0.43590(7) -0.18659(5) 0.01162(19) Uani 1 1 d .
S1C S 0.55443(12) 0.26731(10) -0.79945(8) 0.0149(3) Uani 1 1 d .
S1D S 0.46489(14) 0.10955(12) -0.09032(9) 0.0218(3) Uani 1 1 d .
S2C S 0.02985(13) 0.88498(11) -0.91029(8) 0.0162(3) Uani 1 1 d .
S2D S -0.06010(13) 0.71424(10) -0.20248(8) 0.0159(3) Uani 1 1 d .
N1C N 0.2717(3) 0.6248(3) -0.9403(2) 0.01389(15) Uani 1 1 d .
N1D N 0.2312(3) 0.3800(3) -0.0664(2) 0.01389(15) Uani 1 1 d .
N2C N 0.1805(3) 0.5338(3) -0.8798(2) 0.01389(15) Uani 1 1 d .
N2D N 0.1356(3) 0.3758(3) -0.1786(2) 0.01389(15) Uani 1 1 d .
N3C N 0.3632(3) 0.6340(3) -0.8280(2) 0.01389(15) Uani 1 1 d .
N3D N 0.3306(3) 0.4616(3) -0.1285(2) 0.01389(15) Uani 1 1 d .
N4C N 0.2738(4) 0.5183(3) -0.6997(3) 0.0167(10) Uani 1 1 d .
N4D N 0.2471(4) 0.4684(4) -0.3072(2) 0.0178(11) Uani 1 1 d .
N5C N 0.3965(3) 0.4357(3) -0.8093(2) 0.01389(15) Uani 1 1 d .
N5D N 0.3425(3) 0.2965(3) -0.1675(3) 0.01389(15) Uani 1 1 d .
N6C N 0.1578(3) 0.6981(3) -0.8336(3) 0.01389(15) Uani 1 1 d .
N6D N 0.1158(3) 0.5677(3) -0.2053(2) 0.01389(15) Uani 1 1 d .
N7C N 0.1239(4) 0.4955(3) -0.8638(3) 0.0136(10) Uani 1 1 d .
H7CN H 0.1205 0.4661 -0.8168 0.016 Uiso 1 1 calc R
N7D N 0.0857(4) 0.3591(4) -0.2248(3) 0.0153(10) Uani 1 1 d .
H7DN H 0.0798 0.3784 -0.2752 0.018 Uiso 1 1 calc R
N8C N 0.4042(4) 0.6588(3) -0.7825(2) 0.0125(10) Uani 1 1 d .
H8CN H 0.4114 0.6383 -0.7320 0.015 Uiso 1 1 calc R
N8D N 0.3910(3) 0.4970(3) -0.1443(3) 0.0109(9) Uani 1 1 d .
H8DN H 0.3957 0.5254 -0.1911 0.013 Uiso 1 1 calc R
C1C C 0.2689(4) 0.7006(4) -1.0955(3) 0.0110(10) Uani 1 1 d U
H1C H 0.2710 0.7242 -1.1485 0.013 Uiso 1 1 calc R
C1D C 0.2445(5) 0.2929(4) 0.0883(3) 0.0162(12) Uani 1 1 d .
H1D H 0.2473 0.2642 0.1415 0.024 Uiso 1 1 calc R
C2C C 0.2141(4) 0.6575(4) -1.0717(3) 0.0119(10) Uani 1 1 d U
H2C H 0.1753 0.6539 -1.1078 0.018 Uiso 1 1 calc R
C2D C 0.1842(4) 0.2935(4) 0.0345(3) 0.0159(12) Uani 1 1 d .
H2D H 0.1450 0.2658 0.0499 0.024 Uiso 1 1 calc R
C3C C 0.3208(4) 0.7089(4) -1.0408(3) 0.0122(11) Uani 1 1 d U
H3C H 0.3575 0.7395 -1.0558 0.018 Uiso 1 1 calc R
C3D C 0.3014(4) 0.3343(4) 0.0646(3) 0.0127(11) Uani 1 1 d .
H3D H 0.3447 0.3330 0.1004 0.019 Uiso 1 1 calc R
C4C C 0.2179(4) 0.6195(4) -0.9924(3) 0.0106(10) Uani 1 1 d U
C4D C 0.1828(4) 0.3357(4) -0.0422(3) 0.0114(11) Uani 1 1 d .
C5C C 0.3175(4) 0.6715(4) -0.9641(3) 0.0105(10) Uani 1 1 d U
C5D C 0.2913(4) 0.3777(4) -0.0142(3) 0.0118(11) Uani 1 1 d .
C6C C 0.1640(5) 0.5716(4) -0.9581(3) 0.0130(10) Uani 1 1 d U
C6D C 0.1258(4) 0.3351(4) -0.1068(3) 0.0128(11) Uani 1 1 d .
C7C C 0.3665(4) 0.6809(4) -0.9002(3) 0.0126(10) Uani 1 1 d U
C7D C 0.3473(4) 0.4242(4) -0.0499(3) 0.0134(11) Uani 1 1 d .
C8C C 0.0972(4) 0.5563(4) -0.9904(3) 0.0121(10) Uani 1 1 d U
H8C H 0.0737 0.5750 -1.0433 0.018 Uiso 1 1 calc R
C8D C 0.0710(4) 0.2922(4) -0.1076(3) 0.0161(12) Uani 1 1 d .
H8D H 0.0542 0.2586 -0.0648 0.024 Uiso 1 1 calc R
C9C C 0.4096(4) 0.7347(4) -0.9006(3) 0.0133(10) Uani 1 1 d U
H9C H 0.4203 0.7734 -0.9439 0.020 Uiso 1 1 calc R
C9D C 0.4164(4) 0.4358(4) -0.0170(3) 0.0109(10) Uani 1 1 d .
H9D H 0.4404 0.4161 0.0360 0.016 Uiso 1 1 calc R
C10C C 0.0729(4) 0.5071(4) -0.9269(3) 0.0141(11) Uani 1 1 d U
H10C H 0.0283 0.4857 -0.9284 0.021 Uiso 1 1 calc R
C10D C 0.0465(4) 0.3097(4) -0.1848(3) 0.0139(11) Uani 1 1 d .
H10D H 0.0086 0.2901 -0.2056 0.021 Uiso 1 1 calc R
C11C C 0.4333(4) 0.7191(4) -0.8233(3) 0.0151(11) Uani 1 1 d U
H11C H 0.4638 0.7454 -0.8031 0.023 Uiso 1 1 calc R
C11D C 0.4426(4) 0.4838(4) -0.0806(3) 0.0124(11) Uani 1 1 d .
H11D H 0.4886 0.5034 -0.0787 0.019 Uiso 1 1 calc R
C12C C 0.1917(4) 0.5481(4) -0.6746(3) 0.0190(11) Uani 1 1 d .
H12C H 0.1351 0.5778 -0.7109 0.028 Uiso 1 1 calc R
C12D C 0.1746(4) 0.5343(4) -0.3637(3) 0.0175(12) Uani 1 1 d .
H12D H 0.1184 0.5751 -0.3499 0.026 Uiso 1 1 calc R
C13C C 0.3538(4) 0.4699(4) -0.6464(3) 0.0165(12) Uani 1 1 d .
H13C H 0.4137 0.4435 -0.6626 0.025 Uiso 1 1 calc R
C13D C 0.3265(4) 0.4133(4) -0.3282(3) 0.0251(13) Uani 1 1 d .
H13D H 0.3794 0.3672 -0.2894 0.038 Uiso 1 1 calc R
C14C C 0.1831(4) 0.5386(4) -0.5988(3) 0.0213(12) Uani 1 1 d .
H14C H 0.1219 0.5621 -0.5841 0.032 Uiso 1 1 calc R
C14D C 0.1768(4) 0.5463(4) -0.4402(3) 0.0187(13) Uani 1 1 d .
H14D H 0.1232 0.5942 -0.4777 0.028 Uiso 1 1 calc R
C15C C 0.3519(4) 0.4572(4) -0.5696(3) 0.0160(12) Uani 1 1 d .
H15C H 0.4096 0.4233 -0.5339 0.024 Uiso 1 1 calc R
C15D C 0.3351(4) 0.4202(4) -0.4038(3) 0.0215(12) Uani 1 1 d .
H15D H 0.3927 0.3795 -0.4161 0.032 Uiso 1 1 calc R
C16C C 0.2643(4) 0.4947(4) -0.5442(3) 0.0149(12) Uani 1 1 d .
C16D C 0.2580(4) 0.4878(4) -0.4623(3) 0.0170(12) Uani 1 1 d .
C17C C 0.4601(4) 0.3658(4) -0.8048(3) 0.0121(2) Uani 1 1 d .
C17D C 0.3911(4) 0.2225(4) -0.1314(3) 0.0121(2) Uani 1 1 d .
C18C C 0.1051(4) 0.7751(4) -0.8671(3) 0.0121(2) Uani 1 1 d .
C18D C 0.0445(4) 0.6283(4) -0.2037(3) 0.0121(2) Uani 1 1 d .
O1M O 0.5061(2) 0.0954(2) -0.79703(17) 0.0145(7) Uani 1 1 d .
H1O H 0.4722 0.1485 -0.7951 0.022 Uiso 1 1 calc R
C1M C 0.5284(4) 0.1027(3) -0.8724(2) 0.0165(10) Uani 1 1 d .
H13M H 0.5764 0.1231 -0.8800 0.025 Uiso 1 1 calc R
H11M H 0.4707 0.1478 -0.9103 0.025 Uiso 1 1 calc R
H12M H 0.5533 0.0424 -0.8786 0.025 Uiso 1 1 calc R
O2M O -0.0478(3) 0.8985(3) -0.2099(2) 0.0264(9) Uani 1 1 d .
H2O H -0.0459 0.8472 -0.2006 0.040 Uiso 1 1 calc R
C2M C 0.0119(4) 0.8933(4) -0.1492(3) 0.0213(11) Uani 1 1 d .
H22M H -0.0028 0.8663 -0.0996 0.032 Uiso 1 1 calc R
H23M H 0.0006 0.9555 -0.1549 0.032 Uiso 1 1 calc R
H21M H 0.0789 0.8545 -0.1516 0.032 Uiso 1 1 calc R
O3M O 0.3867(4) 0.6031(3) -0.2942(2) 0.0343(11) Uani 1 1 d .
H3O H 0.3460 0.6539 -0.2913 0.052 Uiso 1 1 calc R
C3M C 0.3722(4) 0.6030(4) -0.3713(3) 0.0259(13) Uani 1 1 d .
H33M H 0.3868 0.6480 -0.4073 0.039 Uiso 1 1 calc R
H31M H 0.3057 0.6197 -0.3857 0.039 Uiso 1 1 calc R
H32M H 0.4142 0.5412 -0.3731 0.039 Uiso 1 1 calc R
O4M O -0.1501(3) 0.5972(2) -0.29161(19) 0.0216(9) Uani 1 1 d .
H4O H -0.1933 0.6495 -0.2934 0.032 Uiso 1 1 calc R
C4M C -0.0979(4) 0.6077(4) -0.3517(3) 0.0287(13) Uani 1 1 d .
H43M H -0.0657 0.6415 -0.3441 0.043 Uiso 1 1 calc R
H41M H -0.1414 0.6423 -0.4009 0.043 Uiso 1 1 calc R
H42M H -0.0504 0.5467 -0.3517 0.043 Uiso 1 1 calc R
C7B C -0.5368(4) 1.1671(4) -0.4002(3) 0.0119(11) Uani 1 1 d .

loop_
_atom_site_aniso_label
_atom_site_aniso_U_11
_atom_site_aniso_U_22
_atom_site_aniso_U_33
_atom_site_aniso_U_23
_atom_site_aniso_U_13
_atom_site_aniso_U_12
Fe1 0.0111(4) 0.0082(4) 0.0096(3) -0.0033(3) 0.0027(3) -0.0044(3)
Fe2 0.0271(5) 0.0140(4) 0.0104(4) -0.0057(3) 0.0064(3) -0.0139(4)
S1A 0.0339(8) 0.0136(6) 0.0155(6) -0.0040(5) -0.0025(5) -0.0139(6)
S1B 0.0182(7) 0.0125(7) 0.0139(6) -0.0030(5) 0.0019(6) -0.0064(6)
S2A 0.0192(7) 0.0105(7) 0.0162(6) -0.0034(5) 0.0027(6) -0.0072(6)
S2B 0.0237(8) 0.0130(6) 0.0176(6) -0.0051(5) 0.0012(5) -0.0118(6)
N1A 0.0129(6) 0.0132(4) 0.0148(3) -0.0063(3) 0.0007(6) -0.0048(6)
N1B 0.0129(6) 0.0132(4) 0.0148(3) -0.0063(3) 0.0007(6) -0.0048(6)
N2A 0.0129(6) 0.0132(4) 0.0148(3) -0.0063(3) 0.0007(6) -0.0048(6)
N2B 0.0129(6) 0.0132(4) 0.0148(3) -0.0063(3) 0.0007(6) -0.0048(6)
N3A 0.0069(16) 0.0076(16) 0.0140(16) -0.0029(13) -0.0012(13) 0.0001(14)
N3B 0.0129(6) 0.0132(4) 0.0148(3) -0.0063(3) 0.0007(6) -0.0048(6)
N4A 0.011(2) 0.016(2) 0.0115(19) -0.0056(17) 0.0030(16) -0.0079(19)
N4B 0.020(2) 0.017(2) 0.015(2) -0.0064(18) 0.0048(18) -0.010(2)
N5A 0.018(2) 0.019(2) 0.0147(17) -0.0044(15) -0.0004(15) -0.0088(17)
N5B 0.0129(6) 0.0132(4) 0.0148(3) -0.0063(3) 0.0007(6) -0.0048(6)
N6A 0.0162(19) 0.022(2) 0.0160(17) -0.0099(16) 0.0019(15) -0.0107(17)
N6B 0.0129(6) 0.0132(4) 0.0148(3) -0.0063(3) 0.0007(6) -0.0048(6)
N7A 0.016(2) 0.019(2) 0.011(2) -0.0065(18) 0.0060(18) -0.010(2)
N7B 0.015(2) 0.013(2) 0.031(3) -0.006(2) -0.003(2) -0.005(2)
N8A 0.010(2) 0.012(2) 0.0123(19) -0.0036(17) -0.0023(17) -0.0025(19)
N8B 0.021(3) 0.022(3) 0.018(2) -0.0068(19) 0.0052(19) -0.010(2)
C1A 0.018(3) 0.013(3) 0.013(2) -0.003(2) 0.002(2) -0.009(2)
C1B 0.032(3) 0.018(3) 0.013(2) -0.006(2) 0.004(2) -0.017(3)
C2A 0.009(3) 0.009(3) 0.018(3) -0.007(2) 0.004(2) 0.000(2)
C2B 0.015(3) 0.018(3) 0.030(3) -0.009(2) 0.001(2) -0.005(2)
C3A 0.009(3) 0.009(2) 0.019(2) -0.0068(19) 0.0047(19) -0.004(2)
C3B 0.019(3) 0.015(3) 0.022(3) -0.008(2) 0.005(2) -0.005(2)
C4A 0.010(3) 0.012(3) 0.017(2) -0.006(2) 0.004(2) -0.005(2)
C4B 0.025(3) 0.009(2) 0.021(3) -0.009(2) 0.010(2) -0.009(2)
C5A 0.012(3) 0.009(2) 0.013(2) -0.0079(19) 0.007(2) -0.004(2)
C5B 0.023(3) 0.010(3) 0.021(3) -0.008(2) 0.004(2) -0.007(2)
C6A 0.013(3) 0.014(2) 0.013(2) -0.0074(19) 0.002(2) -0.008(2)
C6B 0.022(3) 0.012(3) 0.021(3) -0.007(2) 0.011(2) -0.010(3)
C7A 0.011(3) 0.005(2) 0.012(2) -0.0030(18) 0.0018(19) -0.002(2)
C8A 0.011(3) 0.015(2) 0.013(2) -0.0037(19) -0.0013(19) -0.005(2)
C8B 0.031(3) 0.027(3) 0.021(3) -0.014(2) 0.016(2) -0.020(3)
C9A 0.019(3) 0.011(2) 0.013(2) -0.0040(19) 0.006(2) -0.004(2)
C9B 0.022(3) 0.033(3) 0.013(2) -0.009(2) 0.003(2) -0.018(3)
C10A 0.005(2) 0.018(3) 0.019(2) -0.009(2) 0.0063(19) -0.003(2)
C10B 0.020(3) 0.011(3) 0.020(3) -0.004(2) 0.002(2) -0.006(2)
C11A 0.012(3) 0.012(3) 0.027(3) -0.009(2) 0.005(2) -0.003(2)
C11B 0.016(3) 0.025(3) 0.032(3) -0.015(3) 0.010(2) -0.007(2)
C12A 0.016(3) 0.011(2) 0.014(2) -0.0027(19) 0.000(2) -0.006(2)
C12B 0.024(3) 0.020(3) 0.018(2) -0.007(2) 0.008(2) -0.015(2)
C13A 0.016(2) 0.010(2) 0.014(2) -0.0030(18) 0.0049(18) -0.008(2)
C13B 0.026(3) 0.025(3) 0.014(2) -0.008(2) 0.005(2) -0.019(3)
C14A 0.019(3) 0.013(2) 0.011(2) -0.0035(19) 0.002(2) -0.011(2)
C14B 0.023(3) 0.018(3) 0.013(2) -0.007(2) 0.0060(19) -0.012(2)
C15A 0.020(3) 0.018(3) 0.013(2) -0.0079(19) 0.0058(18) -0.013(2)
C15B 0.024(3) 0.015(3) 0.018(2) -0.002(2) 0.007(2) -0.013(2)
C16A 0.015(3) 0.013(3) 0.011(2) -0.006(2) 0.0050(19) -0.005(2)
C16B 0.024(3) 0.014(3) 0.011(2) -0.004(2) 0.006(2) -0.009(2)
C17A 0.0117(11) 0.0150(6) 0.0105(5) -0.0036(4) 0.0027(10) -0.0076(11)
C17B 0.0117(11) 0.0150(6) 0.0105(5) -0.0036(4) 0.0027(10) -0.0076(11)
C18A 0.0117(11) 0.0150(6) 0.0105(5) -0.0036(4) 0.0027(10) -0.0076(11)
C18B 0.0117(11) 0.0150(6) 0.0105(5) -0.0036(4) 0.0027(10) -0.0076(11)
Fe3 0.0125(4) 0.0094(4) 0.0104(3) -0.0025(3) 0.0007(3) -0.0052(3)
Fe4 0.0126(4) 0.0148(4) 0.0110(3) -0.0054(3) 0.0030(3) -0.0089(4)
S1C 0.0149(7) 0.0139(6) 0.0157(6) -0.0048(5) 0.0065(5) -0.0070(5)
S1D 0.0242(8) 0.0164(7) 0.0205(7) -0.0047(6) 0.0003(6) -0.0075(7)
S2C 0.0182(8) 0.0116(7) 0.0156(6) -0.0036(5) 0.0002(6) -0.0053(6)
S2D 0.0167(7) 0.0175(7) 0.0181(6) -0.0085(5) 0.0079(5) -0.0104(6)
N1C 0.0129(6) 0.0132(4) 0.0148(3) -0.0063(3) 0.0007(6) -0.0048(6)
N1D 0.0129(6) 0.0132(4) 0.0148(3) -0.0063(3) 0.0007(6) -0.0048(6)
N2C 0.0129(6) 0.0132(4) 0.0148(3) -0.0063(3) 0.0007(6) -0.0048(6)
N2D 0.0129(6) 0.0132(4) 0.0148(3) -0.0063(3) 0.0007(6) -0.0048(6)
N3C 0.0129(6) 0.0132(4) 0.0148(3) -0.0063(3) 0.0007(6) -0.0048(6)
N3D 0.0129(6) 0.0132(4) 0.0148(3) -0.0063(3) 0.0007(6) -0.0048(6)
N4C 0.021(3) 0.015(2) 0.016(2) -0.0057(18) 0.0034(19) -0.010(2)
N4D 0.019(3) 0.025(3) 0.013(2) -0.0067(19) 0.0016(18) -0.014(2)
N5C 0.0129(6) 0.0132(4) 0.0148(3) -0.0063(3) 0.0007(6) -0.0048(6)
N5D 0.0129(6) 0.0132(4) 0.0148(3) -0.0063(3) 0.0007(6) -0.0048(6)
N6C 0.0129(6) 0.0132(4) 0.0148(3) -0.0063(3) 0.0007(6) -0.0048(6)
N6D 0.0129(6) 0.0132(4) 0.0148(3) -0.0063(3) 0.0007(6) -0.0048(6)
N7C 0.018(2) 0.015(2) 0.0103(19) -0.0026(17) 0.0014(17) -0.011(2)
N7D 0.018(2) 0.025(3) 0.0118(19) -0.0099(18) 0.0046(18) -0.016(2)
N8C 0.013(2) 0.014(2) 0.0105(19) -0.0058(17) 0.0030(17) -0.0064(19)
N8D 0.012(2) 0.013(2) 0.0090(18) -0.0046(17) -0.0012(16) -0.0060(19)
C1C 0.010(2) 0.012(2) 0.0091(18) -0.0031(16) 0.0032(16) -0.0044(17)
C1D 0.020(3) 0.014(3) 0.013(2) -0.004(2) 0.002(2) -0.008(2)
C2C 0.008(2) 0.015(2) 0.0088(18) -0.0049(16) -0.0015(16) -0.0028(17)
C2D 0.013(3) 0.020(3) 0.016(2) -0.007(2) 0.010(2) -0.009(2)
C3C 0.009(2) 0.011(2) 0.011(2) -0.0019(17) 0.0039(17) -0.0019(18)
C3D 0.015(3) 0.014(2) 0.008(2) -0.0063(19) 0.0001(19) -0.005(2)
C4C 0.006(2) 0.011(2) 0.014(2) -0.0037(17) 0.0044(17) -0.0040(17)
C4D 0.009(3) 0.010(3) 0.017(3) -0.008(2) 0.004(2) -0.004(2)
C5C 0.005(2) 0.011(2) 0.011(2) -0.0036(18) -0.0027(17) 0.0002(18)
C5D 0.008(2) 0.005(2) 0.016(2) -0.001(2) 0.004(2) 0.000(2)
C6C 0.014(2) 0.011(2) 0.0117(19) -0.0063(17) 0.0039(17) -0.0026(18)
C6D 0.006(2) 0.013(2) 0.015(2) -0.007(2) 0.0020(19) -0.001(2)
C7C 0.009(2) 0.013(2) 0.013(2) -0.0044(17) 0.0010(17) -0.0025(18)
C7D 0.011(3) 0.008(2) 0.017(2) -0.004(2) 0.002(2) -0.002(2)
C8C 0.011(2) 0.014(2) 0.016(2) -0.0059(16) 0.0081(16) -0.0098(17)
C8D 0.011(3) 0.019(3) 0.024(3) -0.012(2) 0.005(2) -0.009(2)
C9C 0.010(2) 0.015(2) 0.018(2) -0.0077(17) 0.0039(17) -0.0075(17)
C9D 0.014(3) 0.007(2) 0.015(2) -0.0045(18) 0.0028(19) -0.007(2)
C10C 0.010(2) 0.016(2) 0.020(2) -0.0073(19) 0.0032(18) -0.0082(19)
C10D 0.008(2) 0.016(3) 0.014(2) -0.0039(19) 0.0002(18) -0.003(2)
C11C 0.013(2) 0.020(2) 0.014(2) -0.0081(18) 0.0076(17) -0.007(2)
C11D 0.013(3) 0.014(3) 0.017(2) -0.007(2) 0.0047(19) -0.010(2)
C12C 0.015(3) 0.022(3) 0.016(2) -0.007(2) 0.0017(19) -0.007(2)
C12D 0.021(3) 0.014(3) 0.026(3) -0.014(2) 0.009(2) -0.011(2)
C13C 0.023(3) 0.006(2) 0.014(2) -0.0024(19) -0.002(2) -0.003(2)
C13D 0.019(3) 0.042(4) 0.015(2) -0.009(2) 0.004(2) -0.016(3)
C14C 0.010(2) 0.027(3) 0.025(3) -0.010(2) 0.009(2) -0.008(2)
C14D 0.024(3) 0.014(3) 0.019(2) -0.007(2) -0.005(2) -0.009(2)
C15C 0.021(3) 0.014(2) 0.016(2) -0.010(2) 0.007(2) -0.008(2)
C15D 0.019(3) 0.030(3) 0.016(2) -0.009(2) 0.0054(19) -0.012(3)
C16C 0.022(3) 0.012(3) 0.013(2) -0.003(2) 0.000(2) -0.012(3)
C16D 0.024(3) 0.022(3) 0.015(2) -0.007(2) 0.007(2) -0.018(3)
C17C 0.0117(11) 0.0150(6) 0.0105(5) -0.0036(4) 0.0027(10) -0.0076(11)
C17D 0.0117(11) 0.0150(6) 0.0105(5) -0.0036(4) 0.0027(10) -0.0076(11)
C18C 0.0117(11) 0.0150(6) 0.0105(5) -0.0036(4) 0.0027(10) -0.0076(11)
C18D 0.0117(11) 0.0150(6) 0.0105(5) -0.0036(4) 0.0027(10) -0.0076(11)
O1M 0.0126(17) 0.0178(17) 0.0105(14) -0.0054(13) 0.0018(13) -0.0050(14)
C1M 0.020(3) 0.016(2) 0.014(2) -0.0038(19) 0.0017(19) -0.010(2)
O2M 0.031(2) 0.023(2) 0.0251(19) -0.0090(16) 0.0026(17) -0.0124(19)
C2M 0.016(3) 0.024(3) 0.020(2) -0.009(2) -0.002(2) -0.006(2)
O3M 0.063(3) 0.0144(19) 0.0160(17) -0.0059(15) -0.0031(19) -0.011(2)
C3M 0.035(3) 0.028(3) 0.023(3) -0.014(2) 0.004(2) -0.019(3)
O4M 0.029(2) 0.0125(17) 0.0198(17) -0.0068(14) 0.0098(16) -0.0070(17)
C4M 0.022(3) 0.019(3) 0.038(3) -0.011(2) 0.011(3) -0.004(2)
C7B 0.015(3) 0.010(2) 0.011(2) -0.0027(18) 0.0002(19) -0.007(2)

loop_
_atom_type_symbol
_atom_type_description
_atom_type_scat_dispersion_real
_atom_type_scat_dispersion_imag
_atom_type_scat_source
C C 0.0033 0.0016 'International Tables Vol C Tables 4.2.6.8 and 6.1.1.4'
H H 0.0000 0.0000 'International Tables Vol C Tables 4.2.6.8 and 6.1.1.4'
Fe Fe 0.3463 0.8444 'International Tables Vol C Tables 4.2.6.8 and 6.1.1.4'
N N 0.0061 0.0033 'International Tables Vol C Tables 4.2.6.8 and 6.1.1.4'
O O 0.0106 0.0060 'International Tables Vol C Tables 4.2.6.8 and 6.1.1.4'
S S 0.1246 0.1234 'International Tables Vol C Tables 4.2.6.8 and 6.1.1.4'

loop_
_geom_angle_atom_site_label_1
_geom_angle_atom_site_label_2
_geom_angle_atom_site_label_3
_geom_angle
N5A Fe1 N6A 177.56(18)
N5A Fe1 N1A 95.68(16)
N6A Fe1 N1A 82.63(18)
N5A Fe1 N4A 92.33(15)
N6A Fe1 N4A 89.28(17)
N1A Fe1 N4A 171.56(17)
N5A Fe1 N3A 92.51(16)
N6A Fe1 N3A 88.73(17)
N1A Fe1 N3A 74.12(16)
N4A Fe1 N3A 108.24(17)
N5A Fe1 N2A 92.09(16)
N6A Fe1 N2A 85.75(18)
N1A Fe1 N2A 74.00(17)
N4A Fe1 N2A 103.10(16)
N3A Fe1 N2A 148.09(16)
N6B Fe2 N5B 178.01(17)
N6B Fe2 N1B 96.80(16)
N5B Fe2 N1B 83.91(17)
N6B Fe2 N4B 91.68(16)
N5B Fe2 N4B 87.54(17)
N1B Fe2 N4B 171.19(17)
N6B Fe2 N3B 92.47(16)
N5B Fe2 N3B 85.90(17)
N1B Fe2 N3B 75.73(17)
N4B Fe2 N3B 101.60(17)
N6B Fe2 N2B 93.76(15)
N5B Fe2 N2B 88.22(17)
N1B Fe2 N2B 73.47(16)
N4B Fe2 N2B 108.45(18)
N3B Fe2 N2B 149.08(16)
C5A N1A C4A 122.0(5)
C5A N1A Fe1 119.1(4)
C4A N1A Fe1 118.7(4)
C4B N1B C5B 123.3(5)
C4B N1B Fe2 119.8(4)
C5B N1B Fe2 116.9(3)
C6A N2A N7A 105.3(5)
C6A N2A Fe1 114.9(4)
N7A N2A Fe1 138.7(3)
C6B N2B N7B 107.1(5)
C6B N2B Fe2 113.4(4)
N7B N2B Fe2 139.3(4)
C7A N3A N8A 106.2(4)
C7A N3A Fe1 114.8(4)
N8A N3A Fe1 139.0(3)
N8B N3B C7B 105.8(5)
N8B N3B Fe2 140.4(3)
C7B N3B Fe2 113.1(4)
C12A N4A C13A 117.0(4)
C12A N4A Fe1 123.2(4)
C13A N4A Fe1 119.4(3)
C13B N4B C12B 117.4(4)
C13B N4B Fe2 122.6(4)
C12B N4B Fe2 119.1(3)
C17A N5A Fe1 168.1(4)
C17B N5B Fe2 151.8(4)
C18A N6A Fe1 158.3(4)
C18B N6B Fe2 166.2(4)
N2A N7A C10A 111.8(4)
N2A N7A H7AN 124.1
C10A N7A H7AN 124.1
C10B N7B N2B 110.9(5)
C10B N7B H7BN 124.5
N2B N7B H7BN 124.5
C11A N8A N3A 110.9(5)
C11A N8A H8AN 124.5
N3A N8A H8AN 124.5
N3B N8B C11B 112.3(5)
N3B N8B H8BN 123.9
C11B N8B H8BN 123.9
C2A C1A C3A 121.2(5)
C2A C1A H1A 119.4
C3A C1A H1A 119.4
C2B C1B C3B 122.1(6)
C2B C1B H1B 118.9
C3B C1B H1B 118.9
C1A C2A C4A 118.5(6)
C1A C2A H2A 120.7
C4A C2A H2A 120.7
C1B C2B C4B 117.8(6)
C1B C2B H2B 121.1
C4B C2B H2B 121.1
C1A C3A C5A 118.8(5)
C1A C3A H3A 120.6
C5A C3A H3A 120.6
C5B C3B C1B 118.3(6)
C5B C3B H3B 120.8
C1B C3B H3B 120.8
N1A C4A C2A 119.4(5)
N1A C4A C6A 113.5(5)
C2A C4A C6A 127.0(6)
N1B C4B C2B 120.4(6)
N1B C4B C6B 113.9(5)
C2B C4B C6B 125.7(5)
N1A C5A C3A 120.1(5)
N1A C5A C7A 113.3(4)
C3A C5A C7A 126.6(5)
C3B C5B N1B 118.1(6)
C3B C5B C7B 128.8(6)
N1B C5B C7B 112.8(5)
N2A C6A C8A 110.2(5)
N2A C6A C4A 118.5(5)
C8A C6A C4A 131.2(5)
N2B C6B C4B 119.4(5)
N2B C6B C8B 107.9(6)
C4B C6B C8B 132.7(5)
N3A C7A C9A 109.7(5)
N3A C7A C5A 118.6(5)
C9A C7A C5A 131.6(4)
C10A C8A C6A 105.5(5)
C10A C8A H8A 127.3
C6A C8A H8A 127.3
C10B C8B C6B 105.3(5)
C10B C8B H8B 127.4
C6B C8B H8B 127.4
C11A C9A C7A 104.8(5)
C11A C9A H9A 127.6
C7A C9A H9A 127.6
C11B C9B C7B 106.9(5)
C11B C9B H9B 126.5
C7B C9B H9B 126.5
N7A C10A C8A 107.2(5)
N7A C10A H10A 126.4
C8A C10A H10A 126.4
N7B C10B C8B 108.8(6)
N7B C10B H10B 125.6
C8B C10B H10B 125.6
N8A C11A C9A 108.3(5)
N8A C11A H11A 125.8
C9A C11A H11A 125.8
C9B C11B N8B 106.1(5)
C9B C11B H11B 127.0
N8B C11B H11B 127.0
N4A C12A C14A 122.8(5)
N4A C12A H12A 118.6
C14A C12A H12A 118.6
N4B C12B C14B 123.2(4)
N4B C12B H12B 118.4
C14B C12B H12B 118.4
N4A C13A C15A 124.0(4)
N4A C13A H13A 118.0
C15A C13A H13A 118.0
N4B C13B C15B 123.0(5)
N4B C13B H13B 118.5
C15B C13B H13B 118.5
C16A C14A C12A 119.2(5)
C16A C14A H14A 120.4
C12A C14A H14A 120.4
C12B C14B C16B 119.2(5)
C12B C14B H14B 120.4
C16B C14B H14B 120.4
C13A C15A C16A 118.9(4)
C13A C15A H15A 120.6
C16A C15A H15A 120.5
C16B C15B C13B 118.8(5)
C16B C15B H15B 120.6
C13B C15B H15B 120.6
C15A C16A C14A 118.0(5)
C15A C16A C16B 120.8(5)
C14A C16A C16B 121.2(5)
C15B C16B C14B 118.3(5)
C15B C16B C16A 120.7(6)
C14B C16B C16A 121.0(6)
N5A C17A S1A 178.4(5)
N5B C17B S1B 176.5(5)
N6A C18A S2A 177.3(5)
N6B C18B S2B 179.0(4)
N5C Fe3 N1C 95.09(16)
N5C Fe3 N4C 91.39(17)
N1C Fe3 N4C 172.02(17)
N5C Fe3 N6C 175.90(17)
N1C Fe3 N6C 83.61(18)
N4C Fe3 N6C 89.61(17)
N5C Fe3 N2C 93.64(16)
N1C Fe3 N2C 74.92(17)
N4C Fe3 N2C 109.36(18)
N6C Fe3 N2C 89.78(17)
N5C Fe3 N3C 92.41(16)
N1C Fe3 N3C 74.01(17)
N4C Fe3 N3C 101.11(17)
N6C Fe3 N3C 83.50(17)
N2C Fe3 N3C 148.75(17)
N6D Fe4 N1D 95.99(16)
N6D Fe4 N5D 174.38(17)
N1D Fe4 N5D 82.77(18)
N6D Fe4 N4D 92.89(17)
N1D Fe4 N4D 170.37(18)
N5D Fe4 N4D 88.03(18)
N6D Fe4 N3D 94.11(16)
N1D Fe4 N3D 75.05(17)
N5D Fe4 N3D 90.87(17)
N4D Fe4 N3D 108.07(18)
N6D Fe4 N2D 90.41(16)
N1D Fe4 N2D 73.77(16)
N5D Fe4 N2D 83.98(17)
N4D Fe4 N2D 102.50(17)
N3D Fe4 N2D 148.79(16)
C5C N1C C4C 119.2(5)
C5C N1C Fe3 121.2(4)
C4C N1C Fe3 119.5(4)
C4D N1D C5D 118.5(5)
C4D N1D Fe4 121.1(4)
C5D N1D Fe4 119.6(4)
N7C N2C C6C 104.8(4)
N7C N2C Fe3 140.0(3)
C6C N2C Fe3 115.0(4)
C6D N2D N7D 104.8(5)
C6D N2D Fe4 115.7(4)
N7D N2D Fe4 139.3(3)
N8C N3C C7C 104.5(4)
N8C N3C Fe3 139.6(3)
C7C N3C Fe3 114.9(4)
N8D N3D C7D 103.9(4)
N8D N3D Fe4 140.5(3)
C7D N3D Fe4 115.2(4)
C12C N4C C13C 117.1(4)
C12C N4C Fe3 119.6(4)
C13C N4C Fe3 122.8(4)
C13D N4D C12D 116.9(4)
C13D N4D Fe4 119.6(4)
C12D N4D Fe4 122.8(4)
C17C N5C Fe3 177.2(4)
C17D N5D Fe4 154.3(4)
C18C N6C Fe3 154.4(4)
C18D N6D Fe4 164.6(4)
N2C N7C C10C 112.5(4)
N2C N7C H7CN 123.8
C10C N7C H7CN 123.8
C10D N7D N2D 111.9(4)
C10D N7D H7DN 124.0
N2D N7D H7DN 124.0
N3C N8C C11C 112.3(4)
N3C N8C H8CN 123.8
C11C N8C H8CN 123.8
C11D N8D N3D 112.4(4)
C11D N8D H8DN 123.8
N3D N8D H8DN 123.8
C2C C1C C3C 119.3(5)
C2C C1C H1C 120.3
C3C C1C H1C 120.3
C3D C1D C2D 120.3(5)
C3D C1D H1D 119.9
C2D C1D H1D 119.9
C1C C2C C4C 117.7(5)
C1C C2C H2C 121.1
C4C C2C H2C 121.1
C4D C2D C1D 117.9(6)
C4D C2D H2D 121.1
C1D C2D H2D 121.1
C5C C3C C1C 118.3(5)
C5C C3C H3C 120.8
C1C C3C H3C 120.8
C1D C3D C5D 116.7(5)
C1D C3D H3D 121.7
C5D C3D H3D 121.7
N1C C4C C2C 122.0(5)
N1C C4C C6C 113.8(5)
C2C C4C C6C 124.2(5)
N1D C4D C2D 123.3(5)
N1D C4D C6D 113.4(5)
C2D C4D C6D 123.3(5)
N1C C5C C3C 123.1(5)
N1C C5C C7C 114.1(5)
C3C C5C C7C 122.8(5)
N1D C5D C3D 123.1(5)
N1D C5D C7D 112.9(5)
C3D C5D C7D 124.0(5)
N2C C6C C8C 111.2(5)
N2C C6C C4C 116.6(5)
C8C C6C C4C 132.3(5)
N2D C6D C8D 111.3(5)
N2D C6D C4D 116.0(5)
C8D C6D C4D 132.4(5)
N3C C7C C9C 111.9(5)
N3C C7C C5C 115.6(5)
C9C C7C C5C 132.3(5)
N3D C7D C9D 112.2(5)
N3D C7D C5D 116.8(5)
C9D C7D C5D 131.0(5)
C6C C8C C10C 103.9(5)
C6C C8C H8C 128.0
C10C C8C H8C 128.0
C10D C8D C6D 104.3(5)
C10D C8D H8D 127.8
C6D C8D H8D 127.8
C11C C9C C7C 104.6(5)
C11C C9C H9C 127.7
C7C C9C H9C 127.7
C7D C9D C11D 103.6(5)
C7D C9D H9D 128.2
C11D C9D H9D 128.2
N7C C10C C8C 107.6(5)
N7C C10C H10C 126.2
C8C C10C H10C 126.2
N7D C10D C8D 107.6(5)
N7D C10D H10D 126.2
C8D C10D H10D 126.2
N8C C11C C9C 106.8(5)
N8C C11C H11C 126.6
C9C C11C H11C 126.6
N8D C11D C9D 107.9(5)
N8D C11D H11D 126.1
C9D C11D H11D 126.1
N4C C12C C14C 124.0(5)
N4C C12C H12C 118.0
C14C C12C H12C 118.0
N4D C12D C14D 123.9(5)
N4D C12D H12D 118.0
C14D C12D H12D 118.0
N4C C13C C15C 122.7(5)
N4C C13C H13C 118.7
C15C C13C H13C 118.7
N4D C13D C15D 123.1(5)
N4D C13D H13D 118.5
C15D C13D H13D 118.5
C12C C14C C16C 119.4(5)
C12C C14C H14C 120.3
C16C C14C H14C 120.3
C12D C14D C16D 119.4(6)
C12D C14D H14D 120.3
C16D C14D H14D 120.3
C13C C15C C16C 119.6(5)
C13C C15C H15C 120.2
C16C C15C H15C 120.2
C13D C15D C16D 119.5(5)
C13D C15D H15D 120.2
C16D C15D H15D 120.2
C14C C16C C15C 116.9(5)
C14C C16C C16D 121.2(6)
C15C C16C C16D 121.9(6)
C14D C16D C15D 117.1(5)
C14D C16D C16C 122.4(6)
C15D C16D C16C 120.6(5)
N5C C17C S1C 177.7(5)
N5D C17D S1D 171.4(5)
N6C C18C S2C 177.1(5)
N6D C18D S2D 178.1(5)
C1M O1M H1O 109.5
O1M C1M H13M 109.5
O1M C1M H11M 109.5
H13M C1M H11M 109.5
O1M C1M H12M 109.5
H13M C1M H12M 109.5
H11M C1M H12M 109.5
C2M O2M H2O 109.5
O2M C2M H22M 109.5
O2M C2M H23M 109.5
H22M C2M H23M 109.5
O2M C2M H21M 109.5
H22M C2M H21M 109.5
H23M C2M H21M 109.5
C3M O3M H3O 109.5
O3M C3M H33M 109.5
O3M C3M H31M 109.5
H33M C3M H31M 109.5
O3M C3M H32M 109.5
H33M C3M H32M 109.5
H31M C3M H32M 109.5
C4M O4M H4O 109.5
O4M C4M H43M 109.5
O4M C4M H41M 109.5
H43M C4M H41M 109.5
O4M C4M H42M 109.5
H43M C4M H42M 109.5
H41M C4M H42M 109.5
N3B C7B C9B 108.9(5)
N3B C7B C5B 121.4(6)
C9B C7B C5B 129.7(5)

loop_
_geom_bond_atom_site_label_1
_geom_bond_atom_site_label_2
_geom_bond_distance
Fe1 N5A 2.106(5)
Fe1 N6A 2.146(5)
Fe1 N1A 2.155(4)
Fe1 N4A 2.187(4)
Fe1 N3A 2.214(4)
Fe1 N2A 2.214(5)
Fe2 N6B 2.118(4)
Fe2 N5B 2.132(4)
Fe2 N1B 2.143(4)
Fe2 N4B 2.156(4)
Fe2 N3B 2.196(5)
Fe2 N2B 2.227(5)
S1A C17A 1.632(5)
S1B C17B 1.651(5)
S2A C18A 1.662(5)
S2B C18B 1.621(5)
N1A C5A 1.350(7)
N1A C4A 1.374(8)
N1B C4B 1.317(7)
N1B C5B 1.409(8)
N2A C6A 1.343(7)
N2A N7A 1.349(7)
N2B C6B 1.325(7)
N2B N7B 1.359(7)
N3A C7A 1.334(6)
N3A N8A 1.351(7)
N3B N8B 1.345(7)
N3B C7B 1.341(6)
N4A C12A 1.343(7)
N4A C13A 1.352(6)
N4B C13B 1.339(7)
N4B C12B 1.356(7)
N5A C17A 1.184(6)
N5B C17B 1.195(7)
N6A C18A 1.157(7)
N6B C18B 1.181(6)
N7A C10A 1.352(7)
N7A H7AN 0.8800
N7B C10B 1.320(8)
N7B H7BN 0.8800
N8A C11A 1.347(7)
N8A H8AN 0.8800
N8B C11B 1.358(8)
N8B H8BN 0.8800
C1A C2A 1.391(8)
C1A C3A 1.387(8)
C1A H1A 0.9500
C1B C2B 1.376(9)
C1B C3B 1.413(8)
C1B H1B 0.9500
C2A C4A 1.405(8)
C2A H2A 0.9500
C2B C4B 1.412(8)
C2B H2B 0.9500
C3A C5A 1.399(7)
C3A H3A 0.9500
C3B C5B 1.387(8)
C3B H3B 0.9500
C4A C6A 1.437(8)
C4B C6B 1.431(9)
C5A C7A 1.459(8)
C5B C7B 1.414(8)
C6A C8A 1.409(8)
C6B C8B 1.444(9)
C7A C9A 1.425(8)
C8A C10A 1.363(7)
C8A H8A 0.9500
C8B C10B 1.348(9)
C8B H8B 0.9500
C9A C11A 1.358(8)
C9A H9A 0.9500
C9B C11B 1.352(8)
C9B C7B 1.417(9)
C9B H9B 0.9500
C10A H10A 0.9500
C10B H10B 0.9500
C11A H11A 0.9500
C11B H11B 0.9500
C12A C14A 1.405(7)
C12A H12A 0.9500
C12B C14B 1.383(6)
C12B H12B 0.9500
C13A C15A 1.388(6)
C13A H13A 0.9500
C13B C15B 1.403(7)
C13B H13B 0.9500
C14A C16A 1.400(7)
C14A H14A 0.9500
C14B C16B 1.393(7)
C14B H14B 0.9500
C15A C16A 1.391(7)
C15A H15A 0.9500
C15B C16B 1.392(8)
C15B H15B 0.9500
C16A C16B 1.488(8)
Fe3 N5C 2.102(4)
Fe3 N1C 2.133(4)
Fe3 N4C 2.146(4)
Fe3 N6C 2.178(5)
Fe3 N2C 2.198(5)
Fe3 N3C 2.241(5)
Fe4 N6D 2.107(4)
Fe4 N1D 2.148(4)
Fe4 N5D 2.152(5)
Fe4 N4D 2.173(4)
Fe4 N3D 2.182(5)
Fe4 N2D 2.227(5)
S1C C17C 1.654(5)
S1D C17D 1.666(6)
S2C C18C 1.638(6)
S2D C18D 1.660(5)
N1C C5C 1.311(8)
N1C C4C 1.349(7)
N1D C4D 1.317(8)
N1D C5D 1.346(7)
N2C N7C 1.338(7)
N2C C6C 1.367(6)
N2D C6D 1.350(7)
N2D N7D 1.351(6)
N3C N8C 1.349(6)
N3C C7C 1.353(7)
N3D N8D 1.356(7)
N3D C7D 1.372(6)
N4C C12C 1.317(7)
N4C C13C 1.354(7)
N4D C13D 1.340(8)
N4D C12D 1.343(7)
N5C C17C 1.147(7)
N5D C17D 1.121(7)
N6C C18C 1.157(7)
N6D C18D 1.152(6)
N7C C10C 1.338(7)
N7C H7CN 0.8800
N7D C10D 1.339(7)
N7D H7DN 0.8800
N8C C11C 1.360(7)
N8C H8CN 0.8800
N8D C11D 1.341(7)
N8D H8DN 0.8800
C1C C2C 1.391(8)
C1C C3C 1.396(8)
C1C H1C 0.9500
C1D C3D 1.397(8)
C1D C2D 1.385(8)
C1D H1D 0.9500
C2C C4C 1.403(7)
C2C H2C 0.9500
C2D C4D 1.383(8)
C2D H2D 0.9500
C3C C5C 1.383(7)
C3C H3C 0.9500
C3D C5D 1.394(7)
C3D H3D 0.9500
C4C C6C 1.477(8)
C4D C6D 1.513(8)
C5C C7C 1.513(8)
C5D C7D 1.496(8)
C6C C8C 1.393(8)
C6D C8D 1.392(8)
C7C C9C 1.393(8)
C7D C9D 1.388(8)
C8C C10C 1.400(7)
C8C H8C 0.9500
C8D C10D 1.388(7)
C8D H8D 0.9500
C9C C11C 1.393(7)
C9C H9C 0.9500
C9D C11D 1.409(7)
C9D H9D 0.9500
C10C H10C 0.9500
C10D H10D 0.9500
C11C H11C 0.9500
C11D H11D 0.9500
C12C C14C 1.380(7)
C12C H12C 0.9500
C12D C14D 1.373(7)
C12D H12D 0.9500
C13C C15C 1.376(7)
C13C H13C 0.9500
C13D C15D 1.382(7)
C13D H13D 0.9500
C14C C16C 1.385(7)
C14C H14C 0.9500
C14D C16D 1.390(8)
C14D H14D 0.9500
C15C C16C 1.401(8)
C15C H15C 0.9500
C15D C16D 1.403(8)
C15D H15D 0.9500
C16C C16D 1.495(8)
O1M C1M 1.424(5)
O1M H1O 0.8400
C1M H13M 0.9800
C1M H11M 0.9800
C1M H12M 0.9800
O2M C2M 1.433(6)
O2M H2O 0.8400
C2M H22M 0.9800
C2M H23M 0.9800
C2M H21M 0.9800
O3M C3M 1.450(6)
O3M H3O 0.8400
C3M H33M 0.9800
C3M H31M 0.9800
C3M H32M 0.9800
O4M C4M 1.411(6)
O4M H4O 0.8400
C4M H43M 0.9800
C4M H41M 0.9800
C4M H42M 0.9800
